data_2205730
loop_
_publ_author_name
'Xu, Yan-Qing'
'Yuan, Da-Qiang'
'Zhou, You-Fu'
'Wu, Ming-Yan'
'Hong, Mao-Chun'

_publ_section_title
;
 Naphthalene-1,4,5,8-tetracarboxylic 1,8-anhydride
;
_journal_issue 5
_journal_name_full 'Acta Crystallographica Section E'
_journal_page_first o1294
_journal_page_last o1296
_journal_paper_doi 10.1107/S1600536805009463
_journal_volume 61
_journal_year 2005
_chemical_formula_iupac 'C14 H6 O7'
_chemical_formula_moiety 'C14 H6 O7'
_chemical_formula_sum 'C14 H6 O7'
_chemical_formula_weight 286.19
_chemical_melting_point_gt 573
_chemical_name_systematic
;
Naphthalene-1,4,5,8-tetracarboxylic 1,8-anhydride
;
_space_group_IT_number 19
_symmetry_cell_setting orthorhombic
_symmetry_space_group_name_Hall 'P 2ac 2ab'
_symmetry_space_group_name_H-M 'P 21 21 21'
_atom_sites_solution_hydrogens geom
_atom_sites_solution_primary direct
_atom_sites_solution_secondary difmap
_audit_creation_method SHELXL97
_cell_angle_alpha 90.00
_cell_angle_beta 90.00
_cell_angle_gamma 90.00
_cell_formula_units_Z 4
_cell_length_a 7.6811(15)
_cell_length_b 9.754(2)
_cell_length_c 14.357(3)
_cell_measurement_reflns_used 54
_cell_measurement_temperature 173(2)
_cell_measurement_theta_max 27.4835
_cell_measurement_theta_min 2.0887
_cell_volume 1075.6(4)
_computing_cell_refinement CrystalClear
_computing_data_collection 'CrystalClear (Rigaku Corporation, 2000)'
_computing_data_reduction CrystalClear
_computing_molecular_graphics 'SHELXTL (Bruker, 1997)'
_computing_publication_material SHELXTL
_computing_structure_refinement 'SHELXL97 (Sheldrick, 1997)'
_computing_structure_solution 'SHELXS97 (Sheldrick, 1997)'
_diffrn_ambient_temperature 173(2)
_diffrn_measured_fraction_theta_full 1.000
_diffrn_measured_fraction_theta_max 1.000
_diffrn_measurement_device_type 'Rigaku Mercury CCD area-detector'
_diffrn_measurement_method \w
_diffrn_radiation_monochromator graphite
_diffrn_radiation_source 'fine-focus sealed tube'
_diffrn_radiation_type MoK\a
_diffrn_radiation_wavelength 0.71073
_diffrn_reflns_av_R_equivalents 0.0493
_diffrn_reflns_av_sigmaI/netI 0.0505
_diffrn_reflns_limit_h_max 9
_diffrn_reflns_limit_h_min -9
_diffrn_reflns_limit_k_max 12
_diffrn_reflns_limit_k_min -8
_diffrn_reflns_limit_l_max 18
_diffrn_reflns_limit_l_min -18
_diffrn_reflns_number 8417
_diffrn_reflns_theta_full 27.48
_diffrn_reflns_theta_max 27.48
_diffrn_reflns_theta_min 2.52
_diffrn_standards_decay_% 0
_diffrn_standards_interval_count 0
_diffrn_standards_number 0
_exptl_absorpt_coefficient_mu 0.146
_exptl_absorpt_correction_T_max 0.989
_exptl_absorpt_correction_T_min 0.906
_exptl_absorpt_correction_type multi-scan
_exptl_absorpt_process_details '(CrystalClear; Rigaku Corporation, 2000)'
_exptl_crystal_colour yellow
_exptl_crystal_density_diffrn 1.767
_exptl_crystal_density_meas ?
_exptl_crystal_density_method .
_exptl_crystal_description needle
_exptl_crystal_F_000 584
_exptl_crystal_size_max 0.5000
_exptl_crystal_size_mid 0.0500
_exptl_crystal_size_min 0.0500
_refine_diff_density_max 0.323
_refine_diff_density_min -0.266
_refine_ls_extinction_method none
_refine_ls_goodness_of_fit_ref 1.093
_refine_ls_hydrogen_treatment constr
_refine_ls_matrix_type full
_refine_ls_number_parameters 192
_refine_ls_number_reflns 2465
_refine_ls_number_restraints 0
_refine_ls_restrained_S_all 1.093
_refine_ls_R_factor_all 0.0821
_refine_ls_R_factor_gt 0.0634
_refine_ls_shift/su_max 0.000
_refine_ls_shift/su_mean 0.000
_refine_ls_structure_factor_coef Fsqd
_refine_ls_weighting_details 'calc w = 1/[\s^2^(Fo^2^)+(0.0582P)^2^+0.5047P] where P = (Fo^2^+2Fc^2^)/3'
_refine_ls_weighting_scheme calc
_refine_ls_wR_factor_gt 0.1280
_refine_ls_wR_factor_ref 0.1385
_reflns_number_gt 2015
_reflns_number_total 2465
_reflns_threshold_expression I>2\s(I)
_cod_data_source_file hg6153.cif
_cod_data_source_block I
_cod_depositor_comments
;
The following automatic conversions were performed:

'_chemical_melting_point' tag was changed to
'_chemical_melting_point_gt' since the value was specified 'more
than' ('>') a certain temperature. The value '>573' was changed to
'573' - it should be numeric and without a unit designator.

Automatic conversion script
Id: cif_fix_values 1646 2011-03-28 12:23:43Z adriana 

The following automatic conversions were performed:

'_chemical_melting_point' tag was changed to
'_chemical_melting_point_gt' since the value was specified 'more
than' ('>') a certain temperature. The value '>573' was changed to
'573' - it should be numeric and without a unit designator.

Automatic conversion script
Id: cif_fix_values 1715 2011-07-08 13:25:40Z adriana 
;
_cod_original_sg_symbol_H-M 'P21 21 21'
_cod_database_code 2205730
_cod_database_fobs_code 2205730

loop_
_symmetry_equiv_pos_as_xyz
'x, y, z'
'-x+1/2, -y, z+1/2'
'x+1/2, -y+1/2, -z'
'-x, y+1/2, -z+1/2'

loop_
_atom_site_label
_atom_site_fract_x
_atom_site_fract_y
_atom_site_fract_z
_atom_site_U_iso_or_equiv
_atom_site_adp_type
_atom_site_calc_flag
_atom_site_refinement_flags
_atom_site_occupancy
_atom_site_type_symbol
O1 0.3403(3) 1.1613(2) 0.67132(15) 0.0203(5) Uani d . 1 O
C1 0.3558(4) 0.9393(3) 0.6043(2) 0.0145(6) Uani d . 1 C
O2 0.3662(3) 1.1555(2) 0.51847(15) 0.0174(5) Uani d . 1 O
C2 0.3398(5) 0.8720(3) 0.6876(2) 0.0186(7) Uani d . 1 C
H3 0.3235 0.9222 0.7436 0.022 Uiso calc R 1 H
O3 0.4155(3) 1.1605(2) 0.36785(15) 0.0206(5) Uani d . 1 O
C3 0.3475(5) 0.7278(3) 0.6894(2) 0.0197(7) Uani d . 1 C
H4 0.3390 0.6811 0.7473 0.024 Uiso calc R 1 H
O4 0.5296(3) 0.4501(3) 0.57967(16) 0.0252(6) Uani d . 1 O
C4 0.3671(4) 0.6536(3) 0.6088(2) 0.0156(7) Uani d . 1 C
O5 0.2989(3) 0.4398(3) 0.67473(17) 0.0283(6) Uani d . 1 O
H1 0.3184 0.3551 0.6734 0.034 Uiso calc R 1 H
C5 0.3863(4) 0.6525(3) 0.4320(2) 0.0170(7) Uani d . 1 C
O6 0.2180(3) 0.4508(3) 0.45630(16) 0.0255(6) Uani d . 1 O
C6 0.4105(5) 0.7256(3) 0.3517(2) 0.0170(7) Uani d . 1 C
H5 0.4234 0.6782 0.2944 0.020 Uiso calc R 1 H
O7 0.4619(3) 0.4359(3) 0.37152(17) 0.0243(6) Uani d . 1 O
H2 0.4449 0.3510 0.3757 0.029 Uiso calc R 1 H
C7 0.4167(4) 0.8704(4) 0.3525(2) 0.0178(7) Uani d . 1 C
H6 0.4361 0.9197 0.2964 0.021 Uiso calc R 1 H
C8 0.3946(4) 0.9389(3) 0.4349(2) 0.0145(6) Uani d . 1 C
C9 0.3745(4) 0.8668(3) 0.5196(2) 0.0141(6) Uani d . 1 C
C10 0.3750(4) 0.7210(3) 0.5203(2) 0.0137(6) Uani d . 1 C
C11 0.3547(4) 1.0906(3) 0.6029(2) 0.0170(7) Uani d . 1 C
C12 0.3937(4) 1.0890(3) 0.4354(2) 0.0152(7) Uani d . 1 C
C13 0.4032(4) 0.5016(3) 0.6178(2) 0.0144(6) Uani d . 1 C
C14 0.3474(4) 0.5011(3) 0.4227(2) 0.0152(6) Uani d . 1 C

loop_
_atom_site_aniso_label
_atom_site_aniso_U_11
_atom_site_aniso_U_22
_atom_site_aniso_U_33
_atom_site_aniso_U_12
_atom_site_aniso_U_13
_atom_site_aniso_U_23
O1 0.0295(13) 0.0135(12) 0.0180(11) -0.0013(10) 0.0021(10) -0.0044(9)
C1 0.0128(15) 0.0142(15) 0.0166(15) -0.0004(13) -0.0012(13) -0.0028(13)
O2 0.0258(13) 0.0121(10) 0.0142(10) 0.0009(10) 0.0004(10) 0.0005(9)
C2 0.0238(17) 0.0170(17) 0.0149(16) -0.0006(14) 0.0016(13) -0.0026(13)
O3 0.0308(13) 0.0146(13) 0.0165(11) -0.0009(10) -0.0003(10) 0.0022(9)
C3 0.0205(17) 0.021(2) 0.0181(16) -0.0003(14) 0.0024(14) 0.0033(13)
O4 0.0227(12) 0.0224(13) 0.0304(14) 0.0018(11) 0.0002(10) -0.0012(12)
C4 0.0143(15) 0.0119(15) 0.0204(17) -0.0014(13) 0.0026(13) 0.0028(13)
O5 0.0348(15) 0.0178(13) 0.0322(14) -0.0006(13) 0.0077(11) 0.0002(11)
C5 0.0166(15) 0.0137(15) 0.0206(16) 0.0033(13) 0.0018(13) -0.0006(14)
O6 0.0195(12) 0.0207(13) 0.0365(14) 0.0010(11) 0.0032(10) -0.0026(11)
C6 0.0246(17) 0.0140(19) 0.0124(15) 0.0034(13) -0.0001(13) -0.0055(13)
O7 0.0310(14) 0.0137(12) 0.0282(13) -0.0014(11) 0.0081(11) -0.0012(11)
C7 0.0182(16) 0.0191(18) 0.0161(17) 0.0023(13) -0.0013(13) 0.0009(13)
C8 0.0173(16) 0.0111(15) 0.0151(15) 0.0018(13) -0.0011(12) -0.0006(13)
C9 0.0094(14) 0.0155(15) 0.0174(14) -0.0014(13) -0.0024(12) -0.0008(13)
C10 0.0145(16) 0.0107(15) 0.0159(14) 0.0034(13) -0.0003(12) -0.0003(13)
C11 0.0171(17) 0.0164(18) 0.0174(16) 0.0001(13) 0.0048(15) -0.0001(12)
C12 0.0132(16) 0.0183(17) 0.0140(15) 0.0039(12) -0.0012(13) -0.0055(13)
C13 0.0209(15) 0.0158(16) 0.0066(13) 0.0045(14) -0.0028(11) -0.0021(12)
C14 0.0183(15) 0.0158(15) 0.0114(14) 0.0046(14) 0.0026(12) -0.0020(12)

loop_
_atom_type_symbol
_atom_type_description
_atom_type_scat_dispersion_real
_atom_type_scat_dispersion_imag
_atom_type_scat_source
C C 0.0033 0.0000 'International Tables Vol C Tables 4.2.6.8 and 6.1.1.4'
H H 0.0000 0.0000 'International Tables Vol C Tables 4.2.6.8 and 6.1.1.4'
O O 0.0106 0.0000 'International Tables Vol C Tables 4.2.6.8 and 6.1.1.4'

loop_
_geom_angle_atom_site_label_1
_geom_angle_atom_site_label_2
_geom_angle_atom_site_label_3
_geom_angle
_geom_angle_publ_flag
C2 C1 C9 121.4(3) yes
C2 C1 C11 119.3(3) yes
C9 C1 C11 119.3(3) yes
C11 O2 C12 124.1(2) yes
C1 C2 C3 119.4(3) yes
C1 C2 H3 120.3 ?
C3 C2 H3 120.3 ?
C4 C3 C2 121.0(3) yes
C4 C3 H4 119.5 ?
C2 C3 H4 119.5 ?
C3 C4 C10 120.7(3) yes
C3 C4 C13 117.7(3) yes
C10 C4 C13 121.1(3) yes
C13 O5 H1 109.5 ?
C6 C5 C10 120.7(3) yes
C6 C5 C14 117.5(3) yes
C10 C5 C14 121.3(3) yes
C5 C6 C7 121.3(3) yes
C5 C6 H5 119.4 ?
C7 C6 H5 119.4 ?
C14 O7 H2 109.5 ?
C8 C7 C6 119.4(3) yes
C8 C7 H6 120.3 ?
C6 C7 H6 120.3 ?
C7 C8 C9 120.9(3) yes
C7 C8 C12 119.5(3) yes
C9 C8 C12 119.5(3) yes
C1 C9 C8 120.1(3) yes
C1 C9 C10 119.6(3) yes
C8 C9 C10 120.2(3) yes
C9 C10 C4 117.7(3) yes
C9 C10 C5 117.3(3) yes
C4 C10 C5 124.9(3) yes
O1 C11 O2 117.6(3) yes
O1 C11 C1 124.2(3) yes
O2 C11 C1 118.2(3) yes
O3 C12 O2 116.5(3) yes
O3 C12 C8 125.0(3) yes
O2 C12 C8 118.5(3) yes
O4 C13 O5 125.7(3) yes
O4 C13 C4 120.7(3) yes
O5 C13 C4 113.3(3) yes
O6 C14 O7 125.4(3) yes
O6 C14 C5 121.5(3) yes
O7 C14 C5 113.0(3) yes

loop_
_geom_bond_atom_site_label_1
_geom_bond_atom_site_label_2
_geom_bond_distance
_geom_bond_publ_flag
O1 C11 1.205(4) yes
C1 C2 1.370(4) yes
C1 C9 1.413(4) yes
C1 C11 1.476(5) yes
O2 C11 1.370(4) yes
O2 C12 1.374(4) yes
C2 C3 1.408(4) yes
C2 H3 0.9500 ?
O3 C12 1.206(4) yes
C3 C4 1.372(4) yes
C3 H4 0.9500 ?
O4 C13 1.222(4) yes
C4 C10 1.432(4) yes
C4 C13 1.514(4) yes
O5 C13 1.293(4) yes
O5 H1 0.8400 ?
C5 C6 1.367(4) yes
C5 C10 1.436(4) yes
C5 C14 1.513(5) yes
O6 C14 1.208(4) yes
C6 C7 1.413(4) yes
C6 H5 0.9500 ?
O7 C14 1.311(4) yes
O7 H2 0.8400 ?
C7 C8 1.369(4) yes
C7 H6 0.9500 ?
C8 C9 1.414(4) yes
C8 C12 1.464(4) yes
C9 C10 1.422(4) yes

loop_
_geom_hbond_atom_site_label_D
_geom_hbond_atom_site_label_H
_geom_hbond_atom_site_label_A
_geom_hbond_site_symmetry_A
_geom_hbond_distance_DH
_geom_hbond_distance_HA
_geom_hbond_distance_DA
_geom_hbond_angle_DHA
_geom_hbond_publ_flag
O5 H1 O1 1_545 0.84 1.90 2.735(4) 175 yes
O7 H2 O3 1_545 0.84 1.88 2.710(4) 172 yes

loop_
_geom_torsion_atom_site_label_1
_geom_torsion_atom_site_label_2
_geom_torsion_atom_site_label_3
_geom_torsion_atom_site_label_4
_geom_torsion
C9 C1 C2 C3 2.0(6)
C11 C1 C2 C3 -177.6(3)
C1 C2 C3 C4 -1.4(6)
C2 C3 C4 C10 -1.9(5)
C2 C3 C4 C13 170.4(3)
C10 C5 C6 C7 -3.1(5)
C14 C5 C6 C7 168.7(3)
C5 C6 C7 C8 -1.3(6)
C6 C7 C8 C9 3.2(5)
C6 C7 C8 C12 -177.4(3)
C2 C1 C9 C8 -178.6(3)
C11 C1 C9 C8 1.0(5)
C2 C1 C9 C10 0.6(5)
C11 C1 C9 C10 -179.7(3)
C7 C8 C9 C1 178.6(3)
C12 C8 C9 C1 -0.8(5)
C7 C8 C9 C10 -0.7(5)
C12 C8 C9 C10 179.9(3)
C1 C9 C10 C4 -3.8(5)
C8 C9 C10 C4 175.4(3)
C1 C9 C10 C5 177.2(3)
C8 C9 C10 C5 -3.5(5)
C3 C4 C10 C9 4.5(5)
C13 C4 C10 C9 -167.6(3)
C3 C4 C10 C5 -176.6(3)
C13 C4 C10 C5 11.3(5)
C6 C5 C10 C9 5.4(5)
C14 C5 C10 C9 -166.1(3)
C6 C5 C10 C4 -173.5(3)
C14 C5 C10 C4 15.1(5)
C12 O2 C11 O1 175.8(3)
C12 O2 C11 C1 -5.8(5)
C2 C1 C11 O1 0.0(6)
C9 C1 C11 O1 -179.6(3)
C2 C1 C11 O2 -178.3(3)
C9 C1 C11 O2 2.1(5)
C11 O2 C12 O3 -173.9(3)
C11 O2 C12 C8 6.0(5)
C7 C8 C12 O3 -2.0(6)
C9 C8 C12 O3 177.4(3)
C7 C8 C12 O2 178.1(3)
C9 C8 C12 O2 -2.5(5)
C3 C4 C13 O4 -125.6(3)
C10 C4 C13 O4 46.6(4)
C3 C4 C13 O5 48.4(4)
C10 C4 C13 O5 -139.3(3)
C6 C5 C14 O6 -123.5(4)
C10 C5 C14 O6 48.2(4)
C6 C5 C14 O7 53.0(4)
C10 C5 C14 O7 -135.3(3)

loop_
_cod_related_entry_id
_cod_related_entry_database
_cod_related_entry_code
1 ChemSpider 116871
